data_2017905
loop_
_publ_author_name
'Li, Jie'
'Li, Chuanjiang'
'Wang, Zi-Liang'

_publ_section_title
;
 Poly[[(\m~2~-biphenyl-2,4'-dicarboxylato)[\m~2~-1,4-bis(imidazol-1-ylmethyl)benzene]cadmium(II)]
 0.15-hydrate]
;
_journal_coeditor_code SU3055
_journal_issue 12
_journal_name_full 'Acta Crystallographica Section C'
_journal_page_first m384
_journal_page_last m386
_journal_paper_doi 10.1107/S0108270110045774
_journal_volume 66
_journal_year 2010
_chemical_formula_iupac '[Cd (C14 H8 O4) (C14 H14 N4)] , 0.15H2 O'
_chemical_formula_moiety 'C28 H22 Cd N4 O4, 0.15(H2 O)'
_chemical_formula_sum 'C28 H22.3 Cd N4 O4.15'
_chemical_formula_weight 593.61
_chemical_name_systematic
;
Poly[[(\m~2~-biphenyl-2,4'-dicarboxylate-
\k^4^<i>O</i>^2^,<i>O</i>^2'^:<i>O</i>^4^,<i>O</i>^4'^)[\m~2~-1,4-
bis(imidazol-1-ylmethyl)benzene-\k^2^<i>N</i>^3^:<i>N</i>^3'^]cadmium(II)]
0.15-hydrate]
;
_space_group_IT_number 14
_symmetry_cell_setting monoclinic
_symmetry_space_group_name_Hall '-P 2ybc'
_symmetry_space_group_name_H-M 'P 1 21/c 1'
_atom_sites_solution_hydrogens geom
_atom_sites_solution_primary direct
_atom_sites_solution_secondary difmap
_audit_creation_method SHELXL97
_cell_angle_alpha 90.00
_cell_angle_beta 99.635(2)
_cell_angle_gamma 90.00
_cell_formula_units_Z 4
_cell_length_a 11.0099(9)
_cell_length_b 12.5580(10)
_cell_length_c 19.2362(15)
_cell_measurement_reflns_used 1463
_cell_measurement_temperature 298(2)
_cell_measurement_theta_max 17.81
_cell_measurement_theta_min 2.60
_cell_volume 2622.1(4)
_computing_cell_refinement 'SAINT-Plus (Bruker, 2007)'
_computing_data_collection 'SMART (Bruker, 2007)'
_computing_data_reduction 'SAINT-Plus (Bruker, 2007)'
_computing_molecular_graphics
;
TOPOS (Blatov <i>et al.</i>, 2000) and PLATON (Spek, 2009)
;
_computing_publication_material 'PLATON (Spek, 2009)'
_computing_structure_refinement 'SHELXL97 (Sheldrick, 2008)'
_computing_structure_solution 'SHELXS97 (Sheldrick, 2008)'
_diffrn_ambient_temperature 298(2)
_diffrn_measured_fraction_theta_full 0.999
_diffrn_measured_fraction_theta_max 0.999
_diffrn_measurement_device_type 'Bruker SMART APEX CCD area-detector'
_diffrn_measurement_method '0.3\% wide \w exposures'
_diffrn_radiation_monochromator graphite
_diffrn_radiation_source 'fine-focus sealed tube'
_diffrn_radiation_type MoK\a
_diffrn_radiation_wavelength 0.71073
_diffrn_reflns_av_R_equivalents 0.0830
_diffrn_reflns_av_sigmaI/netI 0.0899
_diffrn_reflns_limit_h_max 13
_diffrn_reflns_limit_h_min -13
_diffrn_reflns_limit_k_max 15
_diffrn_reflns_limit_k_min -15
_diffrn_reflns_limit_l_max 23
_diffrn_reflns_limit_l_min -19
_diffrn_reflns_number 17539
_diffrn_reflns_theta_full 26.00
_diffrn_reflns_theta_max 26.00
_diffrn_reflns_theta_min 1.94
_exptl_absorpt_coefficient_mu 0.873
_exptl_absorpt_correction_T_max 0.9178
_exptl_absorpt_correction_T_min 0.8702
_exptl_absorpt_correction_type multi-scan
_exptl_absorpt_process_details '(SADABS; Sheldrick, 1996)'
_exptl_crystal_colour colourless
_exptl_crystal_density_diffrn 1.504
_exptl_crystal_density_method 'not measured'
_exptl_crystal_description block
_exptl_crystal_F_000 1198.0
_exptl_crystal_size_max 0.15
_exptl_crystal_size_mid 0.12
_exptl_crystal_size_min 0.10
_refine_diff_density_max 0.562
_refine_diff_density_min -0.710
_refine_ls_extinction_method none
_refine_ls_goodness_of_fit_ref 1.065
_refine_ls_hydrogen_treatment constr
_refine_ls_matrix_type full
_refine_ls_number_parameters 458
_refine_ls_number_reflns 5157
_refine_ls_number_restraints 45
_refine_ls_restrained_S_all 1.060
_refine_ls_R_factor_all 0.1140
_refine_ls_R_factor_gt 0.0675
_refine_ls_shift/su_max 0.000
_refine_ls_shift/su_mean 0.000
_refine_ls_structure_factor_coef Fsqd
_refine_ls_weighting_details 'calc w = 1/[\s^2^(Fo^2^)+(0.0507P)^2^+0.3260P] where P=(Fo^2^+2Fc^2^)/3'
_refine_ls_weighting_scheme calc
_refine_ls_wR_factor_gt 0.1233
_refine_ls_wR_factor_ref 0.1378
_reflns_number_gt 3405
_reflns_number_total 5157
_reflns_threshold_expression I>2\s(I)
_cod_data_source_file su3055.cif
_cod_data_source_block I
_cod_original_sg_symbol_H-M 'P 21/c'
_cod_original_formula_sum 'C28 H22.30 Cd N4 O4.15'
_cod_database_code 2017905
_cod_database_fobs_code 2017905

loop_
_symmetry_equiv_pos_as_xyz
'x, y, z'
'-x, y+1/2, -z+1/2'
'-x, -y, -z'
'x, -y-1/2, z-1/2'

loop_
_atom_site_type_symbol
_atom_site_label
_atom_site_fract_x
_atom_site_fract_y
_atom_site_fract_z
_atom_site_U_iso_or_equiv
_atom_site_adp_type
_atom_site_calc_flag
_atom_site_refinement_flags
_atom_site_occupancy
_atom_site_disorder_assembly
_atom_site_disorder_group
Cd Cd1 0.48950(4) 0.76870(3) 0.16128(2) 0.04401(18) Uani d . 1 . .
C C1 0.4151(6) 0.9738(5) 0.0717(3) 0.0539(18) Uani d . 1 . .
H H1 0.4536 0.9409 0.0380 0.065 Uiso calc R 1 A .
C C2 0.3539(6) 1.0659(5) 0.0629(3) 0.0552(18) Uani d . 1 A .
H H2 0.3406 1.1074 0.0222 0.066 Uiso calc R 1 . .
C C3 0.3533(5) 1.0068(5) 0.1674(3) 0.0472(16) Uani d . 1 . .
H H3 0.3395 1.0017 0.2137 0.057 Uiso calc R 1 A .
C C4 0.2428(6) 1.1802(5) 0.1389(4) 0.0538(17) Uani d . 1 . .
H H4A 0.2569 1.2369 0.1069 0.065 Uiso calc R 1 A .
H H4B 0.2715 1.2048 0.1866 0.065 Uiso calc R 1 . .
C C5 0.1055(6) 1.1581(5) 0.1301(4) 0.0502(17) Uani d . 1 . .
C C6 0.0360(7) 1.1344(6) 0.0670(4) 0.067(2) Uani d . 1 . .
H H6 0.0735 1.1291 0.0273 0.080 Uiso calc R 1 A .
C C7 -0.0893(6) 1.1178(6) 0.0605(4) 0.070(2) Uani d . 1 . .
H H7 -0.1346 1.1009 0.0166 0.084 Uiso calc R 1 . .
C C8 -0.1467(6) 1.1260(6) 0.1168(4) 0.075(2) Uani d . 1 . .
C C9 -0.0788(8) 1.1498(7) 0.1802(5) 0.096(3) Uani d . 1 . .
H H9 -0.1172 1.1563 0.2196 0.115 Uiso calc R 1 . .
C C10 0.0484(7) 1.1647(6) 0.1871(4) 0.078(2) Uani d . 1 . .
H H10 0.0943 1.1793 0.2312 0.094 Uiso calc R 1 A .
C C11 -0.2855(7) 1.1040(7) 0.1092(5) 0.101(3) Uani d . 1 . .
H H11A -0.3213 1.1059 0.0596 0.121 Uiso calc R 1 . .
H H11B -0.2974 1.0328 0.1265 0.121 Uiso calc R 1 . .
C C12 -0.3779(6) 1.1691(6) 0.2114(4) 0.063(2) Uani d . 1 . .
H H12 -0.3577 1.1094 0.2396 0.075 Uiso calc R 1 . .
C C13 -0.4486(7) 1.3191(7) 0.1753(4) 0.072(2) Uani d . 1 A .
H H13 -0.4866 1.3854 0.1733 0.086 Uiso calc R 1 . .
C C14 -0.3966(9) 1.2748(8) 0.1227(5) 0.094(3) Uani d . 1 A .
H H14 -0.3933 1.3043 0.0787 0.113 Uiso calc R 1 . .
N N1 0.4127(5) 0.9354(4) 0.1376(3) 0.0484(13) Uani d . 1 . .
N N2 0.3144(4) 1.0875(4) 0.1253(3) 0.0400(12) Uani d . 1 A .
N N3 -0.3505(5) 1.1795(6) 0.1471(4) 0.077(2) Uani d . 1 . .
N N4 -0.4364(5) 1.2516(4) 0.2309(3) 0.0556(15) Uani d . 1 . .
C C15 0.8610(9) 0.7788(14) 0.1395(10) 0.041(10) Uani d PGD 0.55 A 1
C C16 0.9314(14) 0.8647(14) 0.1686(12) 0.047(6) Uani d PGD 0.55 A 1
H H16 0.8943 0.9206 0.1888 0.057 Uiso calc PR 0.55 A 1
C C17 1.0573(14) 0.8669(14) 0.1675(13) 0.058(8) Uani d PGD 0.55 A 1
H H17 1.1044 0.9243 0.1869 0.069 Uiso calc PR 0.55 A 1
C C18 1.1127(9) 0.7833(14) 0.1373(12) 0.048(7) Uani d PGD 0.55 A 1
H H18 1.1970 0.7847 0.1365 0.057 Uiso calc PR 0.55 A 1
C C19 1.0423(11) 0.6974(11) 0.1082(9) 0.057(6) Uani d PGD 0.55 A 1
H H19 1.0794 0.6414 0.0879 0.068 Uiso calc PR 0.55 A 1
C C20 0.9164(10) 0.6952(10) 0.1093(8) 0.034(5) Uani d PGD 0.55 A 1
C C21 0.7271(14) 0.779(3) 0.1468(15) 0.046(13) Uani d PD 0.55 A 1
O O1 0.6597(10) 0.8518(9) 0.1170(8) 0.083(4) Uani d PD 0.55 A 1
O O2 0.6877(11) 0.7066(8) 0.1813(7) 0.060(4) Uani d PD 0.55 A 1
C C22 0.8373(7) 0.6100(6) 0.0663(4) 0.041(4) Uani d PGD 0.55 A 1
C C23 0.7331(8) 0.6406(5) 0.0194(4) 0.050(3) Uani d PGD 0.55 A 1
H H23 0.7081 0.7114 0.0173 0.061 Uiso calc PR 0.55 A 1
C C24 0.6662(6) 0.5654(6) -0.0242(4) 0.045(3) Uani d PGD 0.55 A 1
H H24 0.5964 0.5858 -0.0555 0.054 Uiso calc PR 0.55 A 1
C C25 0.7036(7) 0.4595(6) -0.0209(4) 0.047(5) Uani d PGD 0.55 A 1
C C26 0.8078(7) 0.4289(5) 0.0260(5) 0.055(3) Uani d PGD 0.55 A 1
H H26 0.8328 0.3580 0.0281 0.066 Uiso calc PR 0.55 A 1
C C27 0.8747(6) 0.5041(7) 0.0696(4) 0.049(3) Uani d PGD 0.55 A 1
H H27 0.9445 0.4836 0.1009 0.059 Uiso calc PR 0.55 A 1
C C28 0.638(4) 0.3794(16) -0.0734(13) 0.048(11) Uani d PD 0.55 . 1
O O3 0.5664(12) 0.4125(11) -0.1272(7) 0.066(4) Uani d PD 0.55 . 1
O O4 0.6481(11) 0.2828(9) -0.0564(7) 0.059(3) Uani d PD 0.55 . 1
C C15' 0.8632(13) 0.7777(18) 0.1340(11) 0.050(13) Uani d PGD 0.45 A 2
C C16' 0.939(2) 0.8458(19) 0.1786(13) 0.056(9) Uani d PGD 0.45 A 2
H H16' 0.9060 0.8902 0.2093 0.068 Uiso calc PR 0.45 A 2
C C17' 1.065(2) 0.848(2) 0.1775(16) 0.063(10) Uani d PGD 0.45 A 2
H H17' 1.1160 0.8934 0.2073 0.076 Uiso calc PR 0.45 A 2
C C18' 1.1149(12) 0.782(2) 0.1316(16) 0.12(2) Uani d PGD 0.45 A 2
H H18' 1.1991 0.7828 0.1308 0.146 Uiso calc PR 0.45 A 2
C C19' 1.0388(15) 0.7134(18) 0.0869(12) 0.067(8) Uani d PGD 0.45 A 2
H H19' 1.0722 0.6690 0.0563 0.081 Uiso calc PR 0.45 A 2
C C20' 0.9130(14) 0.7114(14) 0.0881(9) 0.038(6) Uani d PGD 0.45 A 2
C C21' 0.7274(17) 0.782(3) 0.1377(16) 0.046(16) Uani d PD 0.45 A 2
O O1' 0.6485(12) 0.8009(10) 0.0837(6) 0.052(3) Uani d PD 0.45 A 2
O O2' 0.6970(14) 0.7672(12) 0.1971(7) 0.059(4) Uani d PD 0.45 A 2
C C22' 0.8391(9) 0.6268(7) 0.0440(5) 0.037(5) Uani d PGD 0.45 A 2
C C23' 0.7519(9) 0.5676(8) 0.0718(4) 0.051(4) Uani d PGD 0.45 A 2
H H23' 0.7392 0.5799 0.1177 0.061 Uiso calc PR 0.45 A 2
C C24' 0.6838(8) 0.4900(7) 0.0310(6) 0.055(4) Uani d PGD 0.45 A 2
H H24' 0.6255 0.4504 0.0496 0.066 Uiso calc PR 0.45 A 2
C C25' 0.7028(9) 0.4716(7) -0.0376(5) 0.038(6) Uani d PGD 0.45 A 2
C C26' 0.7900(9) 0.5308(8) -0.0655(4) 0.056(4) Uani d PGD 0.45 A 2
H H26' 0.8027 0.5185 -0.1114 0.067 Uiso calc PR 0.45 A 2
C C27' 0.8581(8) 0.6084(7) -0.0247(5) 0.053(4) Uani d PGD 0.45 A 2
H H27' 0.9165 0.6480 -0.0433 0.063 Uiso calc PR 0.45 A 2
C C28' 0.623(4) 0.390(2) -0.0823(10) 0.051(13) Uani d PD 0.45 . 2
O O3' 0.6179(15) 0.3926(13) -0.1483(8) 0.078(5) Uani d PD 0.45 . 2
O O4' 0.5864(12) 0.3096(11) -0.0530(8) 0.066(4) Uani d PD 0.45 . 2
O O1W 0.751(3) 0.948(2) 0.3017(16) 0.069(9) Uani d P 0.15 . .
H H1W1 0.7375 0.8986 0.2736 0.082 Uiso d PR 0.15 . .
H H1W2 0.7124 0.9959 0.3170 0.082 Uiso d PR 0.15 . .

loop_
_atom_site_aniso_label
_atom_site_aniso_U_11
_atom_site_aniso_U_22
_atom_site_aniso_U_33
_atom_site_aniso_U_12
_atom_site_aniso_U_13
_atom_site_aniso_U_23
Cd1 0.0342(3) 0.0500(3) 0.0492(3) 0.0013(2) 0.0112(2) 0.0014(2)
C1 0.057(4) 0.068(5) 0.038(4) 0.013(4) 0.012(4) 0.001(3)
C2 0.056(4) 0.066(5) 0.043(4) 0.010(4) 0.010(4) 0.016(3)
C3 0.043(4) 0.061(4) 0.041(4) 0.005(3) 0.015(3) 0.002(3)
C4 0.046(4) 0.049(4) 0.064(5) -0.003(3) 0.005(4) -0.008(3)
C5 0.049(4) 0.048(4) 0.057(5) 0.002(3) 0.018(4) -0.009(3)
C6 0.055(5) 0.097(6) 0.053(5) -0.004(4) 0.024(4) -0.019(4)
C7 0.046(5) 0.112(6) 0.053(5) 0.000(4) 0.012(4) -0.026(4)
C8 0.038(4) 0.110(6) 0.075(6) -0.005(4) 0.006(4) -0.062(5)
C9 0.071(6) 0.142(8) 0.084(7) -0.021(5) 0.041(5) -0.049(6)
C10 0.059(5) 0.112(7) 0.061(5) -0.015(5) 0.005(4) -0.037(5)
C11 0.068(6) 0.136(8) 0.103(7) -0.007(5) 0.028(5) -0.071(6)
C12 0.042(4) 0.070(5) 0.075(6) -0.011(4) 0.008(4) -0.022(4)
C13 0.066(5) 0.091(6) 0.061(5) 0.000(4) 0.024(4) -0.013(5)
C14 0.087(7) 0.124(8) 0.078(7) -0.007(6) 0.034(6) -0.011(6)
N1 0.045(3) 0.056(3) 0.045(4) 0.007(3) 0.012(3) 0.000(3)
N2 0.030(3) 0.047(3) 0.043(3) 0.002(2) 0.008(3) -0.004(2)
N3 0.036(4) 0.125(6) 0.071(5) -0.017(4) 0.018(3) -0.052(4)
N4 0.046(3) 0.055(4) 0.073(4) -0.005(3) 0.027(3) -0.008(3)
C15 0.05(2) 0.05(2) 0.027(12) 0.005(15) -0.005(11) -0.014(12)
C16 0.040(13) 0.047(10) 0.053(13) -0.008(9) 0.005(10) 0.007(10)
C17 0.049(15) 0.055(12) 0.067(16) -0.009(10) 0.002(11) 0.010(12)
C18 0.015(10) 0.059(18) 0.073(19) -0.003(10) 0.016(11) -0.007(14)
C19 0.027(9) 0.087(15) 0.057(11) -0.003(9) 0.007(7) 0.004(10)
C20 0.032(8) 0.035(7) 0.035(10) 0.001(6) 0.006(7) 0.017(7)
C21 0.03(2) 0.06(3) 0.05(2) -0.005(18) 0.004(14) -0.010(16)
O1 0.034(6) 0.073(9) 0.142(14) 0.009(6) 0.015(7) 0.019(8)
O2 0.033(5) 0.085(9) 0.062(8) 0.001(6) 0.013(5) 0.011(7)
C22 0.032(9) 0.061(10) 0.037(8) -0.002(7) 0.024(7) 0.007(7)
C23 0.051(8) 0.051(7) 0.048(8) 0.014(6) 0.007(7) 0.000(6)
C24 0.041(7) 0.053(7) 0.033(7) 0.005(6) -0.012(6) 0.002(6)
C25 0.042(12) 0.058(12) 0.044(10) -0.011(9) 0.017(8) 0.008(9)
C26 0.046(8) 0.059(8) 0.059(9) 0.016(6) 0.007(7) 0.001(7)
C27 0.040(7) 0.069(8) 0.034(7) 0.020(6) -0.007(6) -0.003(6)
C28 0.044(18) 0.052(18) 0.050(19) 0.003(12) 0.012(12) -0.003(13)
O3 0.075(10) 0.080(8) 0.033(8) -0.010(7) -0.016(7) -0.004(6)
O4 0.060(8) 0.055(7) 0.056(6) 0.013(6) -0.005(6) -0.004(5)
C15' 0.02(2) 0.04(2) 0.09(2) -0.003(17) 0.026(17) 0.021(18)
C16' 0.051(18) 0.052(13) 0.07(2) 0.002(12) 0.007(14) 0.005(14)
C17' 0.055(19) 0.059(14) 0.07(2) -0.005(13) 0.002(16) 0.010(15)
C18' 0.11(4) 0.12(5) 0.13(5) 0.00(3) 0.02(3) 0.00(4)
C19' 0.062(16) 0.048(12) 0.10(2) 0.005(11) 0.028(13) -0.015(13)
C20' 0.032(10) 0.045(11) 0.037(13) 0.008(8) 0.004(8) 0.014(10)
C21' 0.03(3) 0.06(3) 0.05(2) 0.00(2) 0.004(17) -0.010(18)
O1' 0.044(7) 0.067(9) 0.045(8) 0.010(6) 0.009(6) 0.012(6)
O2' 0.049(7) 0.092(11) 0.037(8) 0.001(9) 0.012(6) 0.017(8)
C22' 0.028(10) 0.016(7) 0.072(13) 0.001(6) 0.021(9) 0.001(8)
C23' 0.059(10) 0.056(9) 0.041(9) -0.012(8) 0.017(8) -0.009(7)
C24' 0.070(11) 0.045(9) 0.054(11) -0.002(8) 0.019(9) -0.005(8)
C25' 0.049(14) 0.038(11) 0.028(9) 0.006(9) 0.009(8) -0.003(8)
C26' 0.067(11) 0.054(9) 0.046(10) 0.013(8) 0.011(8) 0.001(7)
C27' 0.049(9) 0.060(9) 0.049(10) -0.004(7) 0.008(8) -0.005(7)
C28' 0.04(2) 0.06(2) 0.07(3) -0.001(16) 0.023(19) -0.035(19)
O3' 0.089(12) 0.080(9) 0.072(12) -0.007(8) 0.036(9) -0.018(8)
O4' 0.061(10) 0.050(8) 0.079(10) -0.012(7) -0.011(9) -0.007(7)
O1W 0.08(2) 0.060(19) 0.07(2) 0.007(17) 0.018(19) 0.003(16)

loop_
_atom_type_symbol
_atom_type_description
_atom_type_scat_dispersion_real
_atom_type_scat_dispersion_imag
_atom_type_scat_source
C C 0.0033 0.0016 'International Tables Vol C Tables 4.2.6.8 and 6.1.1.4'
H H 0.0000 0.0000 'International Tables Vol C Tables 4.2.6.8 and 6.1.1.4'
N N 0.0061 0.0033 'International Tables Vol C Tables 4.2.6.8 and 6.1.1.4'
O O 0.0106 0.0060 'International Tables Vol C Tables 4.2.6.8 and 6.1.1.4'
Cd Cd -0.8075 1.2024 'International Tables Vol C Tables 4.2.6.8 and 6.1.1.4'

loop_
_geom_angle_atom_site_label_1
_geom_angle_atom_site_label_2
_geom_angle_atom_site_label_3
_geom_angle_site_symmetry_1
_geom_angle_site_symmetry_3
_geom_angle
_geom_angle_publ_flag
N4 Cd1 O2' 2_545 . 97.0(4) ?
N4 Cd1 N1 2_545 . 97.27(18) ?
O2' Cd1 N1 . . 112.9(4) ?
N4 Cd1 O2 2_545 . 101.5(4) ?
O2' Cd1 O2 . . 20.7(4) ?
N1 Cd1 O2 . . 131.2(3) ?
N4 Cd1 O4' 2_545 3_665 132.2(4) ?
O2' Cd1 O4' . 3_665 117.4(5) ?
N1 Cd1 O4' . 3_665 98.3(4) ?
O2 Cd1 O4' . 3_665 101.3(5) ?
N4 Cd1 O3' 2_545 3_665 79.2(3) ?
O2' Cd1 O3' . 3_665 119.3(6) ?
N1 Cd1 O3' . 3_665 127.7(5) ?
O2 Cd1 O3' . 3_665 100.0(5) ?
O4' Cd1 O3' 3_665 3_665 55.9(4) ?
N4 Cd1 O4 2_545 3_665 121.5(3) ?
O2' Cd1 O4 . 3_665 135.5(4) ?
N1 Cd1 O4 . 3_665 85.3(3) ?
O2 Cd1 O4 . 3_665 120.0(4) ?
O4' Cd1 O4 3_665 3_665 18.6(3) ?
O3' Cd1 O4 3_665 3_665 56.0(5) ?
N4 Cd1 O3 2_545 3_665 93.8(4) ?
O2' Cd1 O3 . 3_665 105.8(5) ?
N1 Cd1 O3 . 3_665 137.9(3) ?
O2 Cd1 O3 . 3_665 85.3(4) ?
O4' Cd1 O3 3_665 3_665 47.4(5) ?
O3' Cd1 O3 3_665 3_665 19.0(4) ?
O4 Cd1 O3 3_665 3_665 54.7(3) ?
N4 Cd1 O1 2_545 . 134.3(4) ?
O2' Cd1 O1 . . 46.6(6) ?
N1 Cd1 O1 . . 79.4(3) ?
O2 Cd1 O1 . . 55.5(3) ?
O4' Cd1 O1 3_665 . 92.9(5) ?
O3' Cd1 O1 3_665 . 138.0(4) ?
O4 Cd1 O1 3_665 . 103.7(5) ?
O3 Cd1 O1 3_665 . 119.2(4) ?
N4 Cd1 O1' 2_545 . 150.8(3) ?
O2' Cd1 O1' . . 54.4(4) ?
N1 Cd1 O1' . . 90.3(3) ?
O2 Cd1 O1' . . 54.2(5) ?
O4' Cd1 O1' 3_665 . 73.7(4) ?
O3' Cd1 O1' 3_665 . 117.8(4) ?
O4 Cd1 O1' 3_665 . 87.1(4) ?
O3 Cd1 O1' 3_665 . 99.3(4) ?
O1 Cd1 O1' . . 20.9(3) ?
N4 Cd1 C21 2_545 . 120.5(6) ?
O2' Cd1 C21 . . 23.5(6) ?
N1 Cd1 C21 . . 105.6(6) ?
O2 Cd1 C21 . . 27.7(5) ?
O4' Cd1 C21 3_665 . 98.0(8) ?
O3' Cd1 C21 3_665 . 121.1(9) ?
O4 Cd1 C21 3_665 . 114.6(8) ?
O3 Cd1 C21 3_665 . 103.1(9) ?
O1 Cd1 C21 . . 27.8(5) ?
O1' Cd1 C21 . . 30.9(6) ?
N4 Cd1 C28' 2_545 3_665 106.5(6) ?
O2' Cd1 C28' . 3_665 120.9(12) ?
N1 Cd1 C28' . 3_665 116.7(9) ?
O2 Cd1 C28' . 3_665 100.4(12) ?
O4' Cd1 C28' 3_665 3_665 27.9(5) ?
O3' Cd1 C28' 3_665 3_665 28.0(5) ?
O4 Cd1 C28' 3_665 3_665 32.4(8) ?
O3 Cd1 C28' 3_665 3_665 22.3(7) ?
O1 Cd1 C28' . 3_665 115.7(9) ?
O1' Cd1 C28' . 3_665 95.0(9) ?
C21 Cd1 C28' . 3_665 110.3(14) ?
C2 C1 N1 . . 109.8(6) ?
C2 C1 H1 . . 125.1 ?
N1 C1 H1 . . 125.1 ?
C1 C2 N2 . . 106.7(6) ?
C1 C2 H2 . . 126.7 ?
N2 C2 H2 . . 126.7 ?
N1 C3 N2 . . 113.1(6) ?
N1 C3 H3 . . 123.4 ?
N2 C3 H3 . . 123.4 ?
N2 C4 C5 . . 113.1(5) yes
N2 C4 H4A . . 108.9 ?
C5 C4 H4A . . 108.9 ?
N2 C4 H4B . . 108.9 ?
C5 C4 H4B . . 108.9 ?
H4A C4 H4B . . 107.8 ?
C10 C5 C6 . . 117.9(7) ?
C10 C5 C4 . . 119.1(7) ?
C6 C5 C4 . . 122.9(6) ?
C5 C6 C7 . . 121.4(7) ?
C5 C6 H6 . . 119.3 ?
C7 C6 H6 . . 119.3 ?
C8 C7 C6 . . 120.8(7) ?
C8 C7 H7 . . 119.6 ?
C6 C7 H7 . . 119.6 ?
C7 C8 C9 . . 118.7(7) ?
C7 C8 C11 . . 120.2(7) ?
C9 C8 C11 . . 121.0(7) ?
C8 C9 C10 . . 120.5(7) ?
C8 C9 H9 . . 119.7 ?
C10 C9 H9 . . 119.7 ?
C5 C10 C9 . . 120.7(7) ?
C5 C10 H10 . . 119.7 ?
C9 C10 H10 . . 119.7 ?
N3 C11 C8 . . 113.6(6) yes
N3 C11 H11A . . 108.8 ?
C8 C11 H11A . . 108.8 ?
N3 C11 H11B . . 108.8 ?
C8 C11 H11B . . 108.8 ?
H11A C11 H11B . . 107.7 ?
N4 C12 N3 . . 112.9(7) ?
N4 C12 H12 . . 123.5 ?
N3 C12 H12 . . 123.5 ?
N4 C13 C14 . . 109.5(8) ?
N4 C13 H13 . . 125.3 ?
C14 C13 H13 . . 125.3 ?
N3 C14 C13 . . 106.5(8) ?
N3 C14 H14 . . 126.8 ?
C13 C14 H14 . . 126.8 ?
C3 N1 C1 . . 104.9(5) ?
C3 N1 Cd1 . . 138.1(4) ?
C1 N1 Cd1 . . 116.6(4) ?
C3 N2 C2 . . 105.5(5) ?
C3 N2 C4 . . 129.2(5) ?
C2 N2 C4 . . 125.3(5) ?
C12 N3 C14 . . 106.2(7) ?
C12 N3 C11 . . 127.6(9) ?
C14 N3 C11 . . 126.2(8) ?
C12 N4 C13 . . 104.9(6) ?
C12 N4 Cd1 . 2 123.7(5) ?
C13 N4 Cd1 . 2 131.3(5) ?
C16 C15 C20 . . 120.0 ?
C16 C15 C21 . . 116.7(12) ?
C20 C15 C21 . . 123.2(12) ?
C15 C16 C17 . . 120.0 ?
C15 C16 H16 . . 120.0 ?
C17 C16 H16 . . 120.0 ?
C18 C17 C16 . . 120.0 ?
C18 C17 H17 . . 120.0 ?
C16 C17 H17 . . 120.0 ?
C17 C18 C19 . . 120.0 ?
C17 C18 H18 . . 120.0 ?
C19 C18 H18 . . 120.0 ?
C20 C19 C18 . . 120.0 ?
C20 C19 H19 . . 120.0 ?
C18 C19 H19 . . 120.0 ?
C19 C20 C15 . . 120.0 ?
C19 C20 C22 . . 118.9(9) ?
C15 C20 C22 . . 120.3(9) ?
O2 C21 O1 . . 123.0(13) ?
O2 C21 C15 . . 118.7(16) ?
O1 C21 C15 . . 118.4(17) ?
O2 C21 Cd1 . . 58.4(8) ?
O1 C21 Cd1 . . 64.5(8) ?
C15 C21 Cd1 . . 176.8(17) ?
C21 O1 Cd1 . . 87.7(10) ?
C21 O2 Cd1 . . 93.9(9) ?
C23 C22 C27 . . 120.0 ?
C23 C22 C20 . . 119.3(8) ?
C27 C22 C20 . . 120.4(8) ?
C22 C23 C24 . . 120.0 ?
C22 C23 H23 . . 120.0 ?
C24 C23 H23 . . 120.0 ?
C25 C24 C23 . . 120.0 ?
C25 C24 H24 . . 120.0 ?
C23 C24 H24 . . 120.0 ?
C24 C25 C26 . . 120.0 ?
C24 C25 C28 . . 119.9(11) ?
C26 C25 C28 . . 119.8(12) ?
C25 C26 C27 . . 120.0 ?
C25 C26 H26 . . 120.0 ?
C27 C26 H26 . . 120.0 ?
C26 C27 C22 . . 120.0 ?
C26 C27 H27 . . 120.0 ?
C22 C27 H27 . . 120.0 ?
O4 C28 O3 . . 123.3(14) ?
O4 C28 C25 . . 117.0(15) ?
O3 C28 C25 . . 119.3(17) ?
O4 C28 Cd1 . 3_665 61.3(8) ?
O3 C28 Cd1 . 3_665 62.1(9) ?
C25 C28 Cd1 . 3_665 176(2) ?
C28 O3 Cd1 . 3_665 90.4(11) ?
C28 O4 Cd1 . 3_665 91.4(9) ?
C16' C15' C20' . . 120.0 ?
C16' C15' C21' . . 116.6(14) ?
C20' C15' C21' . . 123.4(14) ?
C17' C16' C15' . . 120.0 ?
C17' C16' H16' . . 120.0 ?
C15' C16' H16' . . 120.0 ?
C18' C17' C16' . . 120.0 ?
C18' C17' H17' . . 120.0 ?
C16' C17' H17' . . 120.0 ?
C19' C18' C17' . . 120.0 ?
C19' C18' H18' . . 120.0 ?
C17' C18' H18' . . 120.0 ?
C18' C19' C20' . . 120.0 ?
C18' C19' H19' . . 120.0 ?
C20' C19' H19' . . 120.0 ?
C19' C20' C15' . . 120.0 ?
C19' C20' C22' . . 116.6(12) ?
C15' C20' C22' . . 123.1(12) ?
O2' C21' O1' . . 121.8(15) ?
O2' C21' C15' . . 117.1(18) ?
O1' C21' C15' . . 121.2(19) ?
O2' C21' Cd1 . . 55.5(9) ?
O1' C21' Cd1 . . 66.5(9) ?
C15' C21' Cd1 . . 171.3(15) ?
C21' O1' Cd1 . . 86.1(10) ?
C21' O2' Cd1 . . 97.5(12) ?
C23' C22' C27' . . 120.0 ?
C23' C22' C20' . . 120.1(9) ?
C27' C22' C20' . . 119.9(9) ?
C24' C23' C22' . . 120.0 ?
C24' C23' H23' . . 120.0 ?
C22' C23' H23' . . 120.0 ?
C25' C24' C23' . . 120.0 ?
C25' C24' H24' . . 120.0 ?
C23' C24' H24' . . 120.0 ?
C26' C25' C24' . . 120.0 ?
C26' C25' C28' . . 120.9(12) ?
C24' C25' C28' . . 119.1(13) ?
C27' C26' C25' . . 120.0 ?
C27' C26' H26' . . 120.0 ?
C25' C26' H26' . . 120.0 ?
C26' C27' C22' . . 120.0 ?
C26' C27' H27' . . 120.0 ?
C22' C27' H27' . . 120.0 ?
O4' C28' O3' . . 120.6(15) ?
O4' C28' C25' . . 119.2(16) ?
O3' C28' C25' . . 118.5(18) ?
O4' C28' Cd1 . 3_665 60.2(9) ?
O3' C28' Cd1 . 3_665 60.7(9) ?
C25' C28' Cd1 . 3_665 173(3) ?
C28' O3' Cd1 . 3_665 91.3(10) ?
C28' O4' Cd1 . 3_665 91.9(11) ?
H1W1 O1W H1W2 . . 138.0 ?

loop_
_geom_bond_atom_site_label_1
_geom_bond_atom_site_label_2
_geom_bond_site_symmetry_2
_geom_bond_distance
_geom_bond_publ_flag
Cd1 N4 2_545 2.256(6) yes
Cd1 O2' . 2.273(15) ?
Cd1 N1 . 2.275(5) yes
Cd1 O2 . 2.288(12) yes
Cd1 O4' 3_665 2.328(15) ?
Cd1 O3' 3_665 2.338(16) ?
Cd1 O4 3_665 2.400(12) yes
Cd1 O3 3_665 2.420(13) yes
Cd1 O1 . 2.421(12) yes
Cd1 O1' . 2.516(12) ?
Cd1 C21 . 2.679(15) ?
Cd1 C28' 3_665 2.680(13) ?
C1 C2 . 1.335(8) ?
C1 N1 . 1.360(7) ?
C1 H1 . 0.9300 ?
C2 N2 . 1.370(7) ?
C2 H2 . 0.9300 ?
C3 N1 . 1.299(7) ?
C3 N2 . 1.324(7) ?
C3 H3 . 0.9300 ?
C4 N2 . 1.454(7) ?
C4 C5 . 1.518(8) ?
C4 H4A . 0.9700 ?
C4 H4B . 0.9700 ?
C5 C10 . 1.355(9) ?
C5 C6 . 1.355(9) ?
C6 C7 . 1.379(9) ?
C6 H6 . 0.9300 ?
C7 C8 . 1.346(9) ?
C7 H7 . 0.9300 ?
C8 C9 . 1.354(10) ?
C8 C11 . 1.536(9) ?
C9 C10 . 1.397(10) ?
C9 H9 . 0.9300 ?
C10 H10 . 0.9300 ?
C11 N3 . 1.455(9) ?
C11 H11A . 0.9700 ?
C11 H11B . 0.9700 ?
C12 N4 . 1.308(8) ?
C12 N3 . 1.328(9) ?
C12 H12 . 0.9300 ?
C13 N4 . 1.354(9) ?
C13 C14 . 1.362(10) ?
C13 H13 . 0.9300 ?
C14 N3 . 1.353(10) ?
C14 H14 . 0.9300 ?
N4 Cd1 2 2.256(6) ?
C15 C16 . 1.3900 ?
C15 C20 . 1.3900 ?
C15 C21 . 1.504(12) ?
C16 C17 . 1.3900 ?
C16 H16 . 0.9300 ?
C17 C18 . 1.3900 ?
C17 H17 . 0.9300 ?
C18 C19 . 1.3900 ?
C18 H18 . 0.9300 ?
C19 C20 . 1.3900 ?
C19 H19 . 0.9300 ?
C20 C22 . 1.531(8) ?
C21 O2 . 1.25(2) ?
C21 O1 . 1.251(19) ?
C22 C23 . 1.3900 ?
C22 C27 . 1.3900 ?
C23 C24 . 1.3900 ?
C23 H23 . 0.9300 ?
C24 C25 . 1.3900 ?
C24 H24 . 0.9300 ?
C25 C26 . 1.3900 ?
C25 C28 . 1.520(14) ?
C26 C27 . 1.3900 ?
C26 H26 . 0.9300 ?
C27 H27 . 0.9300 ?
C28 O4 . 1.257(18) ?
C28 O3 . 1.260(19) ?
C28 Cd1 3_665 2.737(14) ?
O3 Cd1 3_665 2.420(13) ?
O4 Cd1 3_665 2.400(12) ?
C15' C16' . 1.3900 ?
C15' C20' . 1.3900 ?
C15' C21' . 1.510(13) ?
C16' C17' . 1.3900 ?
C16' H16' . 0.9300 ?
C17' C18' . 1.3900 ?
C17' H17' . 0.9300 ?
C18' C19' . 1.3900 ?
C18' H18' . 0.9300 ?
C19' C20' . 1.3900 ?
C19' H19' . 0.9300 ?
C20' C22' . 1.510(10) ?
C21' O2' . 1.26(2) ?
C21' O1' . 1.26(2) ?
C22' C23' . 1.3900 ?
C22' C27' . 1.3900 ?
C23' C24' . 1.3900 ?
C23' H23' . 0.9300 ?
C24' C25' . 1.3900 ?
C24' H24' . 0.9300 ?
C25' C26' . 1.3900 ?
C25' C28' . 1.518(15) ?
C26' C27' . 1.3900 ?
C26' H26' . 0.9300 ?
C27' H27' . 0.9300 ?
C28' O4' . 1.255(18) ?
C28' O3' . 1.26(2) ?
C28' Cd1 3_665 2.680(13) ?
O3' Cd1 3_665 2.338(16) ?
O4' Cd1 3_665 2.328(15) ?
O1W H1W1 . 0.8201 ?
O1W H1W2 . 0.8200 ?

loop_
_geom_torsion_atom_site_label_1
_geom_torsion_atom_site_label_2
_geom_torsion_atom_site_label_3
_geom_torsion_atom_site_label_4
_geom_torsion_site_symmetry_1
_geom_torsion_site_symmetry_2
_geom_torsion_site_symmetry_3
_geom_torsion_site_symmetry_4
_geom_torsion
_geom_torsion_publ_flag
N1 C1 C2 N2 . . . . 1.5(8) ?
N2 C4 C5 C10 . . . . 115.2(7) ?
N2 C4 C5 C6 . . . . -66.4(9) ?
C10 C5 C6 C7 . . . . 0.4(11) ?
C4 C5 C6 C7 . . . . -178.0(6) ?
C5 C6 C7 C8 . . . . 0.7(12) ?
C6 C7 C8 C9 . . . . -0.6(13) ?
C6 C7 C8 C11 . . . . -178.1(8) ?
C7 C8 C9 C10 . . . . -0.6(14) ?
C11 C8 C9 C10 . . . . 176.9(8) ?
C6 C5 C10 C9 . . . . -1.5(12) ?
C4 C5 C10 C9 . . . . 177.0(7) ?
C8 C9 C10 C5 . . . . 1.6(14) ?
C7 C8 C11 N3 . . . . -137.9(8) ?
C9 C8 C11 N3 . . . . 44.7(13) ?
N4 C13 C14 N3 . . . . -0.8(10) ?
N2 C3 N1 C1 . . . . 1.5(7) ?
N2 C3 N1 Cd1 . . . . -170.7(4) ?
C2 C1 N1 C3 . . . . -1.8(7) ?
C2 C1 N1 Cd1 . . . . 172.4(4) ?
N4 Cd1 N1 C3 2_545 . . . -2.1(7) ?
O2' Cd1 N1 C3 . . . . -102.9(7) ?
O2 Cd1 N1 C3 . . . . -114.4(8) ?
O4' Cd1 N1 C3 3_665 . . . 132.6(7) ?
O3' Cd1 N1 C3 3_665 . . . 79.8(8) ?
O4 Cd1 N1 C3 3_665 . . . 119.2(7) ?
O3 Cd1 N1 C3 3_665 . . . 101.9(8) ?
O1 Cd1 N1 C3 . . . . -135.9(8) ?
O1' Cd1 N1 C3 . . . . -153.8(7) ?
C21 Cd1 N1 C3 . . . . -126.6(10) ?
C28' Cd1 N1 C3 3_665 . . . 110.5(11) ?
N4 Cd1 N1 C1 2_545 . . . -173.6(5) ?
O2' Cd1 N1 C1 . . . . 85.5(6) ?
O2 Cd1 N1 C1 . . . . 74.1(7) ?
O4' Cd1 N1 C1 3_665 . . . -38.9(6) ?
O3' Cd1 N1 C1 3_665 . . . -91.7(6) ?
O4 Cd1 N1 C1 3_665 . . . -52.4(5) ?
O3 Cd1 N1 C1 3_665 . . . -69.7(7) ?
O1 Cd1 N1 C1 . . . . 52.5(6) ?
O1' Cd1 N1 C1 . . . . 34.6(5) ?
C21 Cd1 N1 C1 . . . . 61.8(9) ?
C28' Cd1 N1 C1 3_665 . . . -61.1(10) ?
N1 C3 N2 C2 . . . . -0.6(7) ?
N1 C3 N2 C4 . . . . 178.3(5) ?
C1 C2 N2 C3 . . . . -0.5(7) ?
C1 C2 N2 C4 . . . . -179.5(5) ?
C5 C4 N2 C3 . . . . -81.5(8) ?
C5 C4 N2 C2 . . . . 97.3(7) ?
N4 C12 N3 C14 . . . . -1.2(8) ?
N4 C12 N3 C11 . . . . 179.5(6) ?
C13 C14 N3 C12 . . . . 1.2(9) ?
C13 C14 N3 C11 . . . . -179.5(7) ?
C8 C11 N3 C12 . . . . -94.9(10) ?
C8 C11 N3 C14 . . . . 85.8(11) ?
N3 C12 N4 C13 . . . . 0.7(8) ?
N3 C12 N4 Cd1 . . . 2 -176.4(4) ?
C14 C13 N4 C12 . . . . 0.1(8) ?
C14 C13 N4 Cd1 . . . 2 176.9(5) ?
C20 C15 C16 C17 . . . . 0.0 ?
C21 C15 C16 C17 . . . . 176.4(17) ?
C15 C16 C17 C18 . . . . 0.0 ?
C16 C17 C18 C19 . . . . 0.0 ?
C17 C18 C19 C20 . . . . 0.0 ?
C18 C19 C20 C15 . . . . 0.0 ?
C18 C19 C20 C22 . . . . 169.8(15) ?
C16 C15 C20 C19 . . . . 0.0 ?
C21 C15 C20 C19 . . . . -176.1(19) ?
C16 C15 C20 C22 . . . . -169.6(15) ?
C21 C15 C20 C22 . . . . 14.2(19) ?
N4 Cd1 C21 O2 2_545 . . . 51(2) ?
O2' Cd1 C21 O2 . . . . 48.2(11) ?
N1 Cd1 C21 O2 . . . . 159.9(16) ?
O4' Cd1 C21 O2 3_665 . . . -99.1(17) ?
O3' Cd1 C21 O2 3_665 . . . -44(2) ?
O4 Cd1 C21 O2 3_665 . . . -108.1(16) ?
O3 Cd1 C21 O2 3_665 . . . -51.1(18) ?
C28' Cd1 C21 O2 3_665 . . . -73.2(19) ?
N4 Cd1 C21 O1 2_545 . . . -128.4(14) ?
O2' Cd1 C21 O1 . . . . -132(4) ?
N1 Cd1 C21 O1 . . . . -19.9(19) ?
O2 Cd1 C21 O1 . . . . -180(3) ?
O4' Cd1 C21 O1 3_665 . . . 81.0(18) ?
O3' Cd1 C21 O1 3_665 . . . 135.8(16) ?
O4 Cd1 C21 O1 3_665 . . . 72(2) ?
O3 Cd1 C21 O1 3_665 . . . 129.0(17) ?
O1' Cd1 C21 O1 . . . . 42.9(9) ?
C28' Cd1 C21 O1 3_665 . . . 107.0(18) ?
O2' Cd1 O1 C21 . . . . 24.3(19) ?
N1 Cd1 O1 C21 . . . . 160.5(19) ?
O2 Cd1 O1 C21 . . . . 0.1(19) ?
O4' Cd1 O1 C21 3_665 . . . -101.6(19) ?
O3' Cd1 O1 C21 3_665 . . . -63(2) ?
O4 Cd1 O1 C21 3_665 . . . -117.0(19) ?
O4' Cd1 O2 C21 3_665 . . . 85.6(19) ?
O3' Cd1 O2 C21 3_665 . . . 142.5(19) ?
O4 Cd1 O2 C21 3_665 . . . 86.2(19) ?
O3 Cd1 O2 C21 3_665 . . . 130.5(19) ?
O1 Cd1 O2 C21 . . . . -0.1(19) ?
O1' Cd1 O2 C21 . . . . 25.4(19) ?
C28' Cd1 O2 C21 3_665 . . . 114.0(19) ?
C19 C20 C22 C23 . . . . -127.5(9) ?
C15 C20 C22 C23 . . . . 42.2(13) ?
C19 C20 C22 C27 . . . . 47.1(13) ?
C15 C20 C22 C27 . . . . -143.1(9) ?
C27 C22 C23 C24 . . . . 0.0 ?
C20 C22 C23 C24 . . . . 174.6(10) ?
C22 C23 C24 C25 . . . . 0.0 ?
C23 C24 C25 C26 . . . . 0.0 ?
C23 C24 C25 C28 . . . . -174.1(19) ?
C24 C25 C26 C27 . . . . 0.0 ?
C28 C25 C26 C27 . . . . 174.1(18) ?
C25 C26 C27 C22 . . . . 0.0 ?
C23 C22 C27 C26 . . . . 0.0 ?
C20 C22 C27 C26 . . . . -174.6(10) ?
C24 C25 C28 O4 . . . . -159(2) ?
C26 C25 C28 O4 . . . . 27(4) ?
C24 C25 C28 O3 . . . . 13(4) ?
C26 C25 C28 O3 . . . . -161(3) ?
O4 C28 O3 Cd1 . . . 3_665 -4(4) ?
C25 C28 O3 Cd1 . . . 3_665 -176(3) ?
O3 C28 O4 Cd1 . . . 3_665 4(4) ?
C25 C28 O4 Cd1 . . . 3_665 176(3) ?
C20' C15' C16' C17' . . . . 0.0 ?
C21' C15' C16' C17' . . . . -179(2) ?
C15' C16' C17' C18' . . . . 0.0 ?
C16' C17' C18' C19' . . . . 0.0 ?
C17' C18' C19' C20' . . . . 0.0 ?
C18' C19' C20' C15' . . . . 0.0 ?
C18' C19' C20' C22' . . . . -173.4(17) ?
C16' C15' C20' C19' . . . . 0.0 ?
C21' C15' C20' C19' . . . . 179(2) ?
C16' C15' C20' C22' . . . . 173.0(19) ?
N1 Cd1 C21' O2' . . . . 112.9(19) ?
O2 Cd1 C21' O2' . . . . -43.5(11) ?
N4 Cd1 C21' O1' 2_545 . . . -170.7(14) ?
O3' Cd1 C21' O1' 3_665 . . . 91.1(19) ?
O4 Cd1 C21' O1' 3_665 . . . 29(2) ?
O3 Cd1 C21' O1' 3_665 . . . 85.7(19) ?
O1 Cd1 C21' O1' . . . . -47.9(11) ?
C19' C20' C22' C23' . . . . 134.9(12) ?
C15' C20' C22' C23' . . . . -38.3(18) ?
C19' C20' C22' C27' . . . . -45.3(16) ?
C15' C20' C22' C27' . . . . 141.5(12) ?
C27' C22' C23' C24' . . . . 0.0 ?
C20' C22' C23' C24' . . . . 179.8(12) ?
C22' C23' C24' C25' . . . . 0.0 ?
C23' C24' C25' C26' . . . . 0.0 ?
C25' C26' C27' C22' . . . . 0.0 ?
C23' C22' C27' C26' . . . . 0.0 ?
C20' C22' C27' C26' . . . . -179.8(12) ?
